data_7244676
loop_
_publ_author_name
'Tominaga, Masahide'
'Kondo, Sana'
'Hyodo, Tadashi'
'Kawahata, Masatoshi'
'Yamaguchi, Kentaro'

_publ_section_title
;
 Structure analysis of inclusion crystals of diimide-based macrocycles
 with halocarbons
;
_journal_name_full CrystEngComm
_journal_paper_doi 10.1039/D2CE00118G
_journal_year 2022
_chemical_formula_sum 'C51 H56.67 I N4 O8.33'
_chemical_formula_weight 985.84
_space_group_crystal_system monoclinic
_space_group_IT_number 14
_space_group_name_Hall '-P 2ybc'
_space_group_name_H-M_alt 'P 1 21/c 1'
_atom_sites_solution_hydrogens geom
_audit_creation_method SHELXL-2018/3
_audit_update_record
;
2022-01-11 deposited with the CCDC.	2022-03-21 downloaded from the CCDC.
;
_cell_angle_alpha 90
_cell_angle_beta 106.124(4)
_cell_angle_gamma 90
_cell_formula_units_Z 4
_cell_length_a 18.087(3)
_cell_length_b 16.027(3)
_cell_length_c 16.477(3)
_cell_measurement_reflns_used 9742
_cell_measurement_temperature 100(2)
_cell_measurement_theta_max 78.44
_cell_measurement_theta_min 3.61
_cell_volume 4588.5(14)
_computing_cell_refinement 'SAINT (Bruker AXS, 2015)'
_computing_data_collection 'APEX3 (Bruker AXS, 2015)'
_computing_data_reduction 'SAINT (Bruker AXS, 2015)'
_computing_molecular_graphics 'ORTEP-3 for Windows (Farrugia, 1997)'
_computing_publication_material 'SHELXLE (H\"ubschle et al., 2011)'
_computing_structure_refinement 'SHELXL-2018/3 (Sheldrick, 2018)'
_computing_structure_solution 'SHELXT 2018/2 (Sheldrick, 2018)'
_diffrn_ambient_temperature 100(2)
_diffrn_detector_area_resol_mean 10.24
_diffrn_measured_fraction_theta_full 0.998
_diffrn_measured_fraction_theta_max 0.969
_diffrn_measurement_device_type 'BrukerD8 goniometer'
_diffrn_measurement_method 'omega and phi scans'
_diffrn_radiation_type CuK\a
_diffrn_radiation_wavelength 1.54178
_diffrn_reflns_av_R_equivalents 0.0360
_diffrn_reflns_av_unetI/netI 0.0195
_diffrn_reflns_Laue_measured_fraction_full 0.998
_diffrn_reflns_Laue_measured_fraction_max 0.969
_diffrn_reflns_limit_h_max 22
_diffrn_reflns_limit_h_min -23
_diffrn_reflns_limit_k_max 19
_diffrn_reflns_limit_k_min -20
_diffrn_reflns_limit_l_max 20
_diffrn_reflns_limit_l_min -20
_diffrn_reflns_number 67015
_diffrn_reflns_point_group_measured_fraction_full 0.998
_diffrn_reflns_point_group_measured_fraction_max 0.969
_diffrn_reflns_theta_full 67.679
_diffrn_reflns_theta_max 80.219
_diffrn_reflns_theta_min 2.543
_diffrn_source 'rotating-anode X-ray tube'
_exptl_absorpt_coefficient_mu 5.975
_exptl_crystal_colour colourless
_exptl_crystal_density_diffrn 1.427
_exptl_crystal_description prismatic
_exptl_crystal_F_000 2041
_exptl_crystal_size_max 0.200
_exptl_crystal_size_mid 0.150
_exptl_crystal_size_min 0.100
_refine_diff_density_max 11.400
_refine_diff_density_min -4.862
_refine_diff_density_rms 0.361
_refine_ls_extinction_method none
_refine_ls_goodness_of_fit_ref 2.153
_refine_ls_hydrogen_treatment constr
_refine_ls_matrix_type full
_refine_ls_number_parameters 564
_refine_ls_number_reflns 9739
_refine_ls_number_restraints 17
_refine_ls_restrained_S_all 2.184
_refine_ls_R_factor_all 0.1121
_refine_ls_R_factor_gt 0.1070
_refine_ls_shift/su_max 0.001
_refine_ls_shift/su_mean 0.000
_refine_ls_structure_factor_coef Fsqd
_refine_ls_weighting_details 'w=1/[\s^2^(Fo^2^)+(0.2000P)^2^] where P=(Fo^2^+2Fc^2^)/3'
_refine_ls_weighting_scheme calc
_refine_ls_wR_factor_gt 0.4024
_refine_ls_wR_factor_ref 0.4062
_reflns_Friedel_coverage 0.000
_reflns_number_gt 9518
_reflns_number_total 9739
_reflns_threshold_expression 'I > 2\s(I)'
_cod_data_source_file d2ce00118g2.cif
_cod_data_source_block 1a_without_SQUEEZE
_cod_original_cell_volume 4588.6(13)
_cod_original_sg_symbol_H-M 'P 21/c'
_cod_database_code 7244676
_shelx_shelxl_version_number 2018/3
_shelx_space_group_comment
;
The symmetry employed for this shelxl refinement is uniquely defined
by the following loop, which should always be used as a source of
symmetry information in preference to the above space-group names.
They are only intended as comments.
;
_shelx_estimated_absorpt_t_min 0.381
_shelx_estimated_absorpt_t_max 0.586

loop_
_space_group_symop_operation_xyz
'x, y, z'
'-x, y+1/2, -z+1/2'
'-x, -y, -z'
'x, -y-1/2, z-1/2'

loop_
_atom_site_label
_atom_site_type_symbol
_atom_site_fract_x
_atom_site_fract_y
_atom_site_fract_z
_atom_site_U_iso_or_equiv
_atom_site_adp_type
_atom_site_occupancy
_atom_site_site_symmetry_order
_atom_site_calc_flag
_atom_site_refinement_flags_posn
_atom_site_refinement_flags_adp
_atom_site_refinement_flags_occupancy
_atom_site_disorder_assembly
_atom_site_disorder_group
C1 C 0.8236(2) 0.6826(3) 0.2960(3) 0.0217(9) Uani 1 1 d . . . . .
C2 C 0.7752(3) 0.6030(3) 0.2696(3) 0.0201(9) Uani 1 1 d . . . . .
H2A H 0.799304 0.556264 0.306969 0.024 Uiso 1 1 calc R U . . .
H2B H 0.723026 0.611942 0.276254 0.024 Uiso 1 1 calc R U . . .
C3 C 0.7691(3) 0.5804(3) 0.1779(3) 0.0242(10) Uani 1 1 d . . . . .
C4 C 0.7335(3) 0.6536(3) 0.1203(3) 0.0232(9) Uani 1 1 d . . . . .
H4A H 0.730600 0.639462 0.061051 0.028 Uiso 1 1 calc R U . . .
H4B H 0.680538 0.663624 0.123993 0.028 Uiso 1 1 calc R U . . .
C5 C 0.7810(4) 0.7323(3) 0.1456(4) 0.0276(12) Uani 1 1 d . . . . .
H5 H 0.756256 0.779157 0.107645 0.033 Uiso 1 1 calc R U . . .
C6 C 0.7853(3) 0.7548(4) 0.2374(4) 0.0233(10) Uani 1 1 d . . . . .
H6A H 0.732797 0.764668 0.242832 0.028 Uiso 1 1 calc R U . . .
H6B H 0.815568 0.806588 0.253895 0.028 Uiso 1 1 calc R U . . .
C7 C 0.9048(3) 0.6666(4) 0.2863(4) 0.0289(11) Uani 1 1 d . . . . .
H7A H 0.936912 0.717106 0.303405 0.035 Uiso 1 1 calc R U . . .
H7B H 0.929345 0.620141 0.323707 0.035 Uiso 1 1 calc R U . . .
C8 C 0.8507(3) 0.5646(4) 0.1694(4) 0.0314(11) Uani 1 1 d . . . . .
H8A H 0.847783 0.548901 0.110487 0.038 Uiso 1 1 calc R U . . .
H8B H 0.875088 0.518099 0.206860 0.038 Uiso 1 1 calc R U . . .
C9 C 0.8621(4) 0.7177(5) 0.1370(4) 0.0390(14) Uani 1 1 d . . . . .
H9A H 0.893482 0.768723 0.153518 0.047 Uiso 1 1 calc R U . . .
H9B H 0.859352 0.704739 0.077456 0.047 Uiso 1 1 calc R U . . .
C10 C 0.8997(3) 0.6447(4) 0.1940(4) 0.0333(12) Uani 1 1 d . . . . .
H10 H 0.952537 0.634779 0.188105 0.040 Uiso 1 1 calc R U . . .
C11 C 0.8309(3) 0.7041(3) 0.3889(3) 0.0249(10) Uani 1 1 d . . . . .
H11A H 0.864465 0.662047 0.425294 0.030 Uiso 1 1 calc R U . . .
H11B H 0.856650 0.758976 0.401827 0.030 Uiso 1 1 calc R U . . .
C12 C 0.7231(3) 0.4998(3) 0.1524(4) 0.0278(10) Uani 1 1 d . . . . .
H12A H 0.716992 0.489247 0.091740 0.033 Uiso 1 1 calc R U . . .
H12B H 0.752873 0.452873 0.184674 0.033 Uiso 1 1 calc R U . . .
C13 C 0.7109(3) 0.7779(3) 0.4022(3) 0.0208(10) Uani 1 1 d . . . . .
C14 C 0.6400(3) 0.7506(4) 0.4254(3) 0.0186(9) Uani 1 1 d . . . . .
C15 C 0.5755(3) 0.7979(3) 0.4251(3) 0.0187(9) Uani 1 1 d . . . . .
H15 H 0.570836 0.855373 0.410592 0.022 Uiso 1 1 calc R U . . .
C16 C 0.5179(3) 0.7526(4) 0.4482(3) 0.0190(9) Uani 1 1 d . . . . .
C17 C 0.4404(3) 0.7805(4) 0.4531(4) 0.0207(10) Uani 1 1 d . . . . .
C18 C 0.4547(3) 0.6414(3) 0.4917(3) 0.0198(9) Uani 1 1 d . . . . .
C19 C 0.5266(3) 0.6685(3) 0.4698(3) 0.0181(9) Uani 1 1 d . . . . .
C20 C 0.5928(3) 0.6214(3) 0.4717(3) 0.0208(9) Uani 1 1 d . . . . .
H20 H 0.598563 0.564159 0.487279 0.025 Uiso 1 1 calc R U . . .
C21 C 0.6486(3) 0.6672(3) 0.4484(3) 0.0181(9) Uani 1 1 d . . . . .
C22 C 0.7255(3) 0.6392(3) 0.4416(3) 0.0217(9) Uani 1 1 d . . . . .
C23 C 0.2631(3) 0.6917(3) 0.4130(3) 0.0243(10) Uani 1 1 d . . . . .
C24 C 0.2772(3) 0.6096(3) 0.3706(3) 0.0251(10) Uani 1 1 d . . . . .
H24A H 0.283542 0.563119 0.411475 0.030 Uiso 1 1 calc R U . . .
H24B H 0.325101 0.614342 0.352990 0.030 Uiso 1 1 calc R U . . .
C25 C 0.2086(3) 0.5909(3) 0.2924(3) 0.0270(10) Uani 1 1 d . . . . .
C26 C 0.1996(3) 0.6654(4) 0.2311(4) 0.0293(11) Uani 1 1 d . . . . .
H26A H 0.156630 0.654267 0.180036 0.035 Uiso 1 1 calc R U . . .
H26B H 0.247224 0.671897 0.213319 0.035 Uiso 1 1 calc R U . . .
C27 C 0.1834(4) 0.7473(4) 0.2732(4) 0.0319(12) Uani 1 1 d . . . . .
H27 H 0.176719 0.794591 0.232265 0.038 Uiso 1 1 calc R U . . .
C28 C 0.2523(3) 0.7639(3) 0.3498(4) 0.0262(12) Uani 1 1 d . . . . .
H28A H 0.243867 0.816435 0.377590 0.031 Uiso 1 1 calc R U . . .
H28B H 0.299378 0.770508 0.330940 0.031 Uiso 1 1 calc R U . . .
C29 C 0.1897(3) 0.6814(4) 0.4424(4) 0.0329(11) Uani 1 1 d . . . . .
H29A H 0.180283 0.732899 0.471071 0.039 Uiso 1 1 calc R U . . .
H29B H 0.196479 0.634625 0.483064 0.039 Uiso 1 1 calc R U . . .
C30 C 0.1350(3) 0.5831(4) 0.3216(4) 0.0335(12) Uani 1 1 d . . . . .
H30A H 0.090510 0.571655 0.272193 0.040 Uiso 1 1 calc R U . . .
H30B H 0.140417 0.535752 0.361370 0.040 Uiso 1 1 calc R U . . .
C31 C 0.1104(4) 0.7366(4) 0.3021(6) 0.0413(17) Uani 1 1 d . . . . .
H31A H 0.065907 0.725549 0.252576 0.050 Uiso 1 1 calc R U . . .
H31B H 0.099924 0.788682 0.329365 0.050 Uiso 1 1 calc R U . . .
C32 C 0.1204(3) 0.6637(4) 0.3651(5) 0.0374(13) Uani 1 1 d . . . . .
H32 H 0.072670 0.657362 0.383944 0.045 Uiso 1 1 calc R U . . .
C33 C 0.3294(3) 0.7094(3) 0.4919(3) 0.0244(10) Uani 1 1 d . . . . .
H33A H 0.320239 0.764080 0.515378 0.029 Uiso 1 1 calc R U . . .
H33B H 0.329132 0.666367 0.534909 0.029 Uiso 1 1 calc R U . . .
C34 C 0.2197(3) 0.5083(4) 0.2496(4) 0.0291(11) Uani 1 1 d . . . . .
H34A H 0.216044 0.461404 0.287398 0.035 Uiso 1 1 calc R U . . .
H34B H 0.177711 0.501954 0.196737 0.035 Uiso 1 1 calc R U . . .
C35 C 0.3082(3) 0.5298(3) 0.1548(3) 0.0268(10) Uani 1 1 d . . . . .
C36 C 0.3924(3) 0.5133(3) 0.1663(3) 0.0232(9) Uani 1 1 d . . . . .
C37 C 0.4379(3) 0.5340(3) 0.1134(3) 0.0218(9) Uani 1 1 d . . . . .
H37 H 0.417837 0.560530 0.060278 0.026 Uiso 1 1 calc R U . . .
C38 C 0.5145(3) 0.5128(3) 0.1448(3) 0.0227(9) Uani 1 1 d . . . . .
C39 C 0.5803(3) 0.5277(3) 0.1073(3) 0.0229(9) Uani 1 1 d . . . . .
C40 C 0.6288(3) 0.4616(3) 0.2364(3) 0.0264(10) Uani 1 1 d . . . . .
C41 C 0.5447(3) 0.4743(3) 0.2237(3) 0.0233(10) Uani 1 1 d . . . . .
C42 C 0.4999(3) 0.4534(3) 0.2758(3) 0.0265(10) Uani 1 1 d . . . . .
H42 H 0.520200 0.426745 0.328770 0.032 Uiso 1 1 calc R U . . .
C43 C 0.4225(3) 0.4743(3) 0.2449(3) 0.0254(10) Uani 1 1 d . . . . .
C44 C 0.3581(3) 0.4643(3) 0.2836(3) 0.0255(10) Uani 1 1 d . . . . .
N1 N 0.7578(2) 0.7072(3) 0.4103(3) 0.0222(8) Uani 1 1 d . . . . .
N2 N 0.4058(2) 0.7106(3) 0.4770(3) 0.0226(8) Uani 1 1 d . . . . .
N3 N 0.2941(3) 0.5037(3) 0.2299(3) 0.0256(9) Uani 1 1 d . . . . .
N4 N 0.6464(2) 0.5011(3) 0.1669(3) 0.0239(9) Uani 1 1 d . . . . .
O1 O 0.7267(2) 0.8470(2) 0.3824(3) 0.0272(8) Uani 1 1 d . . . . .
O2 O 0.4123(2) 0.8497(2) 0.4408(3) 0.0263(8) Uani 1 1 d . . . . .
O3 O 0.4400(2) 0.5748(2) 0.5172(2) 0.0264(8) Uani 1 1 d . . . . .
O4 O 0.7567(2) 0.5718(2) 0.4603(3) 0.0277(8) Uani 1 1 d . . . . .
O5 O 0.2622(2) 0.5604(3) 0.0962(3) 0.0345(9) Uani 1 1 d . . . . .
O6 O 0.5778(2) 0.5592(2) 0.0403(2) 0.0254(7) Uani 1 1 d . . . . .
O7 O 0.6742(2) 0.4253(3) 0.2920(3) 0.0345(9) Uani 1 1 d . . . . .
O8 O 0.3575(3) 0.4276(3) 0.3481(3) 0.0324(9) Uani 1 1 d . . . . .
C45 C 0.4314(4) 0.7291(3) 0.2237(5) 0.0322(13) Uani 1 1 d . . . . .
H45A H 0.423638 0.781074 0.251601 0.048 Uiso 1 1 calc R U . . .
H45B H 0.431693 0.681903 0.261537 0.048 Uiso 1 1 calc R U . . .
H45C H 0.389565 0.722007 0.171637 0.048 Uiso 1 1 calc R U . . .
I1 I 0.53967(2) 0.73443(2) 0.19346(2) 0.0330(3) Uani 1 1 d . . . . .
C46 C 1.0247(8) 0.8075(8) 0.5111(9) 0.053(2) Uiso 0.62(2) 1 d D . P A 1
H46A H 0.994689 0.757960 0.487409 0.080 Uiso 0.62(2) 1 calc R U P A 1
H46B H 1.027445 0.812386 0.571132 0.080 Uiso 0.62(2) 1 calc R U P A 1
H46C H 1.076860 0.802371 0.504817 0.080 Uiso 0.62(2) 1 calc R U P A 1
C47 C 0.9860(8) 0.8853(7) 0.4641(8) 0.053(2) Uiso 0.62(2) 1 d D . P A 1
H47A H 0.999152 0.892850 0.410068 0.064 Uiso 0.62(2) 1 calc R U P A 1
H47B H 0.929350 0.882550 0.452626 0.064 Uiso 0.62(2) 1 calc R U P A 1
C48 C 1.0197(8) 0.9544(8) 0.5258(9) 0.053(2) Uiso 0.62(2) 1 d D . P A 1
H48A H 1.076491 0.955071 0.538925 0.064 Uiso 0.62(2) 1 calc R U P A 1
H48B H 1.005067 0.947265 0.579003 0.064 Uiso 0.62(2) 1 calc R U P A 1
C49 C 1.0263(10) 0.8659(12) 0.4392(10) 0.041(3) Uiso 0.330(16) 1 d D . P B 2
C50 C 1.0144(14) 0.7681(11) 0.4563(16) 0.041(3) Uiso 0.330(16) 1 d D . P B 2
H50A H 1.036005 0.756017 0.516588 0.062 Uiso 0.330(16) 1 calc R U P B 2
H50B H 1.040722 0.734149 0.423391 0.062 Uiso 0.330(16) 1 calc R U P B 2
H50C H 0.959357 0.754893 0.439380 0.062 Uiso 0.330(16) 1 calc R U P B 2
C51 C 1.0917(11) 0.9146(14) 0.4853(13) 0.041(3) Uiso 0.330(16) 1 d D . P B 2
H51A H 1.139085 0.883037 0.489920 0.062 Uiso 0.330(16) 1 calc R U P B 2
H51B H 1.087011 0.926669 0.541990 0.062 Uiso 0.330(16) 1 calc R U P B 2
H51C H 1.093327 0.967058 0.455342 0.062 Uiso 0.330(16) 1 calc R U P B 2
O9 O 0.9834(8) 0.9135(9) 0.3894(9) 0.041(3) Uiso 0.330(16) 1 d D . P B 2
C52 C 1.0603(5) 0.6376(6) 0.6291(6) 0.0614(16) Uiso 1.05(2) 1 d D . P C 3
H52A H 1.110486 0.614331 0.629166 0.092 Uiso 1.05(2) 1 calc R U P C 3
H52B H 1.064574 0.665507 0.683075 0.092 Uiso 1.05(2) 1 calc R U P C 3
H52C H 1.043886 0.677927 0.582900 0.092 Uiso 1.05(2) 1 calc R U P C 3
C53 C 1.0028(5) 0.5692(5) 0.6171(6) 0.0614(16) Uiso 1.05(2) 1 d D . P C 3
H53A H 0.949313 0.590092 0.603876 0.074 Uiso 1.05(2) 1 calc R U P C 3
H53B H 1.013247 0.530542 0.665839 0.074 Uiso 1.05(2) 1 calc R U P C 3
C54 C 1.0229(5) 0.5286(6) 0.5358(5) 0.0614(16) Uiso 1.05(2) 1 d D . P C 3
H54A H 1.036906 0.577150 0.505939 0.074 Uiso 1.05(2) 1 calc R U P C 3
H54B H 1.071647 0.498118 0.560087 0.074 Uiso 1.05(2) 1 calc R U P C 3

loop_
_atom_site_aniso_label
_atom_site_aniso_U_11
_atom_site_aniso_U_22
_atom_site_aniso_U_33
_atom_site_aniso_U_23
_atom_site_aniso_U_13
_atom_site_aniso_U_12
C1 0.0164(18) 0.024(2) 0.023(2) 0.0019(19) 0.0033(16) 0.0000(17)
C2 0.020(2) 0.0173(19) 0.023(2) -0.0012(17) 0.0063(16) 0.0012(16)
C3 0.027(2) 0.027(2) 0.020(2) 0.0019(18) 0.0086(17) 0.0002(18)
C4 0.025(2) 0.025(2) 0.018(2) 0.0008(18) 0.0047(17) -0.0032(18)
C5 0.029(3) 0.028(3) 0.027(3) 0.0068(18) 0.010(2) -0.0060(17)
C6 0.021(2) 0.0199(19) 0.028(3) 0.003(2) 0.005(2) -0.0025(18)
C7 0.016(2) 0.040(3) 0.031(3) -0.004(2) 0.0065(18) 0.0004(19)
C8 0.023(2) 0.037(3) 0.036(3) -0.007(2) 0.012(2) 0.003(2)
C9 0.029(3) 0.057(3) 0.035(3) 0.000(3) 0.017(2) -0.019(3)
C10 0.020(2) 0.045(3) 0.038(3) 0.001(3) 0.013(2) 0.000(2)
C11 0.023(2) 0.027(3) 0.023(2) -0.0035(18) 0.0027(17) 0.0003(18)
C12 0.031(2) 0.025(2) 0.031(3) -0.004(2) 0.0134(19) 0.0011(19)
C13 0.023(2) 0.0185(19) 0.022(2) 0.0004(18) 0.0082(19) -0.0007(19)
C14 0.021(2) 0.0154(18) 0.019(3) 0.002(2) 0.0056(19) 0.000(2)
C15 0.025(2) 0.011(2) 0.020(2) -0.0030(15) 0.0074(17) -0.0013(15)
C16 0.025(2) 0.0159(18) 0.016(2) -0.0009(19) 0.0057(18) 0.0018(17)
C17 0.026(2) 0.0169(18) 0.021(2) -0.003(2) 0.0094(19) -0.001(2)
C18 0.025(2) 0.018(2) 0.018(2) 0.0000(17) 0.0084(16) -0.0012(17)
C19 0.024(2) 0.0141(19) 0.018(2) 0.0009(16) 0.0100(16) 0.0001(16)
C20 0.028(2) 0.0162(18) 0.018(2) 0.0064(16) 0.0072(16) 0.0029(17)
C21 0.024(2) 0.0132(19) 0.019(2) 0.0022(16) 0.0080(16) -0.0002(16)
C22 0.025(2) 0.023(2) 0.017(2) -0.0001(18) 0.0050(16) 0.0032(18)
C23 0.027(2) 0.0199(19) 0.030(3) 0.0014(19) 0.0138(19) -0.0031(17)
C24 0.027(2) 0.017(2) 0.032(2) 0.0021(18) 0.0088(19) -0.0027(17)
C25 0.027(2) 0.028(2) 0.026(2) 0.002(2) 0.0072(18) 0.0011(19)
C26 0.032(2) 0.026(2) 0.030(3) 0.002(2) 0.009(2) 0.000(2)
C27 0.029(3) 0.027(2) 0.040(4) 0.004(3) 0.010(3) 0.004(2)
C28 0.026(3) 0.013(3) 0.038(3) 0.0070(17) 0.006(2) 0.0023(14)
C29 0.027(2) 0.032(3) 0.044(3) -0.003(2) 0.018(2) 0.001(2)
C30 0.029(2) 0.031(3) 0.044(3) -0.005(2) 0.016(2) -0.006(2)
C31 0.028(3) 0.038(4) 0.060(5) -0.001(3) 0.015(3) 0.010(2)
C32 0.023(2) 0.039(3) 0.053(4) -0.004(3) 0.014(2) 0.001(2)
C33 0.023(2) 0.023(2) 0.030(3) -0.001(2) 0.0121(19) 0.0025(19)
C34 0.024(2) 0.030(2) 0.034(3) -0.003(2) 0.010(2) -0.0067(19)
C35 0.039(3) 0.017(2) 0.025(2) -0.0037(18) 0.010(2) 0.0022(18)
C36 0.035(2) 0.0099(17) 0.023(2) -0.0005(16) 0.0038(19) -0.0035(17)
C37 0.030(2) 0.0134(18) 0.020(2) -0.0034(16) 0.0034(17) -0.0007(16)
C38 0.034(2) 0.0131(18) 0.018(2) -0.0042(17) 0.0033(18) -0.0054(17)
C39 0.030(2) 0.0180(19) 0.019(2) -0.0045(17) 0.0044(18) -0.0050(17)
C40 0.036(2) 0.023(2) 0.021(2) 0.0004(19) 0.0087(19) -0.007(2)
C41 0.038(3) 0.0106(18) 0.020(2) -0.0002(18) 0.0055(18) -0.0010(17)
C42 0.036(2) 0.019(2) 0.023(2) 0.0032(18) 0.0056(19) -0.0057(19)
C43 0.039(3) 0.017(2) 0.023(2) 0.0016(18) 0.012(2) 0.0023(19)
C44 0.034(2) 0.017(2) 0.025(2) 0.0003(19) 0.0068(19) 0.0008(18)
N1 0.0237(19) 0.022(2) 0.020(2) -0.0026(16) 0.0044(15) -0.0008(17)
N2 0.0225(19) 0.019(2) 0.029(2) 0.0041(18) 0.0122(16) -0.0003(17)
N3 0.031(2) 0.0221(19) 0.025(2) -0.0007(16) 0.0089(17) 0.0004(17)
N4 0.028(2) 0.0185(19) 0.025(2) -0.0016(16) 0.0073(17) -0.0092(16)
O1 0.0323(18) 0.0187(16) 0.034(2) 0.0004(15) 0.0139(15) -0.0011(14)
O2 0.0284(17) 0.0189(17) 0.0302(19) -0.0003(14) 0.0058(15) 0.0047(13)
O3 0.0296(17) 0.0234(17) 0.0290(18) 0.0068(14) 0.0127(14) 0.0015(13)
O4 0.0312(17) 0.0205(16) 0.0311(19) 0.0078(14) 0.0078(14) 0.0078(14)
O5 0.0316(18) 0.035(2) 0.033(2) -0.0001(17) 0.0023(16) 0.0038(16)
O6 0.0370(18) 0.0223(16) 0.0170(15) -0.0021(13) 0.0077(13) -0.0059(14)
O7 0.0351(19) 0.0308(19) 0.035(2) 0.0094(17) 0.0061(17) 0.0020(16)
O8 0.044(2) 0.0285(19) 0.0289(19) 0.0054(16) 0.0169(16) -0.0013(16)
C45 0.032(3) 0.029(3) 0.037(3) -0.014(2) 0.009(3) -0.0064(19)
I1 0.0422(4) 0.0259(4) 0.0302(4) -0.00487(10) 0.0088(3) -0.00127(10)

loop_
_atom_type_symbol
_atom_type_description
_atom_type_scat_dispersion_real
_atom_type_scat_dispersion_imag
_atom_type_scat_source
C C 0.0181 0.0091 'International Tables Vol C Tables 4.2.6.8 and 6.1.1.4'
H H 0.0000 0.0000 'International Tables Vol C Tables 4.2.6.8 and 6.1.1.4'
N N 0.0311 0.0180 'International Tables Vol C Tables 4.2.6.8 and 6.1.1.4'
O O 0.0492 0.0322 'International Tables Vol C Tables 4.2.6.8 and 6.1.1.4'
I I -0.3257 6.8362 'International Tables Vol C Tables 4.2.6.8 and 6.1.1.4'

loop_
_geom_angle_atom_site_label_1
_geom_angle_atom_site_label_2
_geom_angle_atom_site_label_3
_geom_angle
_geom_angle_site_symmetry_1
_geom_angle_site_symmetry_3
_geom_angle_publ_flag
C11 C1 C2 110.6(4) . . ?
C11 C1 C7 108.6(4) . . ?
C2 C1 C7 108.5(4) . . ?
C11 C1 C6 110.7(4) . . ?
C2 C1 C6 108.9(4) . . ?
C7 C1 C6 109.6(4) . . ?
C3 C2 C1 110.8(4) . . ?
C3 C2 H2A 109.5 . . ?
C1 C2 H2A 109.5 . . ?
C3 C2 H2B 109.5 . . ?
C1 C2 H2B 109.5 . . ?
H2A C2 H2B 108.1 . . ?
C2 C3 C12 110.8(4) . . ?
C2 C3 C4 109.4(4) . . ?
C12 C3 C4 112.0(4) . . ?
C2 C3 C8 108.7(4) . . ?
C12 C3 C8 107.4(4) . . ?
C4 C3 C8 108.5(4) . . ?
C5 C4 C3 111.0(4) . . ?
C5 C4 H4A 109.4 . . ?
C3 C4 H4A 109.4 . . ?
C5 C4 H4B 109.4 . . ?
C3 C4 H4B 109.4 . . ?
H4A C4 H4B 108.0 . . ?
C4 C5 C9 109.3(5) . . ?
C4 C5 C6 109.6(4) . . ?
C9 C5 C6 109.9(5) . . ?
C4 C5 H5 109.3 . . ?
C9 C5 H5 109.3 . . ?
C6 C5 H5 109.3 . . ?
C5 C6 C1 109.3(5) . . ?
C5 C6 H6A 109.8 . . ?
C1 C6 H6A 109.8 . . ?
C5 C6 H6B 109.8 . . ?
C1 C6 H6B 109.8 . . ?
H6A C6 H6B 108.3 . . ?
C10 C7 C1 110.0(4) . . ?
C10 C7 H7A 109.7 . . ?
C1 C7 H7A 109.7 . . ?
C10 C7 H7B 109.7 . . ?
C1 C7 H7B 109.7 . . ?
H7A C7 H7B 108.2 . . ?
C3 C8 C10 109.5(4) . . ?
C3 C8 H8A 109.8 . . ?
C10 C8 H8A 109.8 . . ?
C3 C8 H8B 109.8 . . ?
C10 C8 H8B 109.8 . . ?
H8A C8 H8B 108.2 . . ?
C5 C9 C10 109.4(5) . . ?
C5 C9 H9A 109.8 . . ?
C10 C9 H9A 109.8 . . ?
C5 C9 H9B 109.8 . . ?
C10 C9 H9B 109.8 . . ?
H9A C9 H9B 108.2 . . ?
C9 C10 C7 109.0(5) . . ?
C9 C10 C8 110.4(5) . . ?
C7 C10 C8 108.7(5) . . ?
C9 C10 H10 109.6 . . ?
C7 C10 H10 109.6 . . ?
C8 C10 H10 109.6 . . ?
N1 C11 C1 114.5(4) . . ?
N1 C11 H11A 108.6 . . ?
C1 C11 H11A 108.6 . . ?
N1 C11 H11B 108.6 . . ?
C1 C11 H11B 108.6 . . ?
H11A C11 H11B 107.6 . . ?
N4 C12 C3 114.1(4) . . ?
N4 C12 H12A 108.7 . . ?
C3 C12 H12A 108.7 . . ?
N4 C12 H12B 108.7 . . ?
C3 C12 H12B 108.7 . . ?
H12A C12 H12B 107.6 . . ?
O1 C13 N1 125.7(5) . . ?
O1 C13 C14 128.1(5) . . ?
N1 C13 C14 106.1(5) . . ?
C21 C14 C15 123.9(5) . . ?
C21 C14 C13 108.1(5) . . ?
C15 C14 C13 128.0(5) . . ?
C14 C15 C16 113.7(4) . . ?
C14 C15 H15 123.2 . . ?
C16 C15 H15 123.2 . . ?
C19 C16 C15 121.9(5) . . ?
C19 C16 C17 108.6(5) . . ?
C15 C16 C17 129.5(5) . . ?
O2 C17 N2 125.6(5) . . ?
O2 C17 C16 128.3(5) . . ?
N2 C17 C16 106.0(5) . . ?
O3 C18 N2 125.0(4) . . ?
O3 C18 C19 129.0(4) . . ?
N2 C18 C19 106.0(4) . . ?
C16 C19 C20 124.1(4) . . ?
C16 C19 C18 107.3(4) . . ?
C20 C19 C18 128.6(4) . . ?
C21 C20 C19 112.9(4) . . ?
C21 C20 H20 123.5 . . ?
C19 C20 H20 123.5 . . ?
C20 C21 C14 123.5(5) . . ?
C20 C21 C22 128.7(4) . . ?
C14 C21 C22 107.8(4) . . ?
O4 C22 N1 124.9(4) . . ?
O4 C22 C21 128.5(5) . . ?
N1 C22 C21 106.6(4) . . ?
C33 C23 C28 111.0(4) . . ?
C33 C23 C29 107.0(4) . . ?
C28 C23 C29 109.6(5) . . ?
C33 C23 C24 110.8(4) . . ?
C28 C23 C24 110.0(4) . . ?
C29 C23 C24 108.4(4) . . ?
C23 C24 C25 110.3(4) . . ?
C23 C24 H24A 109.6 . . ?
C25 C24 H24A 109.6 . . ?
C23 C24 H24B 109.6 . . ?
C25 C24 H24B 109.6 . . ?
H24A C24 H24B 108.1 . . ?
C34 C25 C30 107.9(4) . . ?
C34 C25 C26 111.7(5) . . ?
C30 C25 C26 108.9(5) . . ?
C34 C25 C24 111.8(4) . . ?
C30 C25 C24 108.5(4) . . ?
C26 C25 C24 108.0(4) . . ?
C25 C26 C27 111.2(5) . . ?
C25 C26 H26A 109.4 . . ?
C27 C26 H26A 109.4 . . ?
C25 C26 H26B 109.4 . . ?
C27 C26 H26B 109.4 . . ?
H26A C26 H26B 108.0 . . ?
C28 C27 C31 109.8(6) . . ?
C28 C27 C26 107.7(5) . . ?
C31 C27 C26 109.3(5) . . ?
C28 C27 H27 110.0 . . ?
C31 C27 H27 110.0 . . ?
C26 C27 H27 110.0 . . ?
C27 C28 C23 110.5(4) . . ?
C27 C28 H28A 109.6 . . ?
C23 C28 H28A 109.6 . . ?
C27 C28 H28B 109.6 . . ?
C23 C28 H28B 109.6 . . ?
H28A C28 H28B 108.1 . . ?
C23 C29 C32 109.5(5) . . ?
C23 C29 H29A 109.8 . . ?
C32 C29 H29A 109.8 . . ?
C23 C29 H29B 109.8 . . ?
C32 C29 H29B 109.8 . . ?
H29A C29 H29B 108.2 . . ?
C32 C30 C25 110.7(5) . . ?
C32 C30 H30A 109.5 . . ?
C25 C30 H30A 109.5 . . ?
C32 C30 H30B 109.5 . . ?
C25 C30 H30B 109.5 . . ?
H30A C30 H30B 108.1 . . ?
C27 C31 C32 110.1(5) . . ?
C27 C31 H31A 109.6 . . ?
C32 C31 H31A 109.6 . . ?
C27 C31 H31B 109.6 . . ?
C32 C31 H31B 109.6 . . ?
H31A C31 H31B 108.2 . . ?
C30 C32 C31 109.1(6) . . ?
C30 C32 C29 109.5(5) . . ?
C31 C32 C29 109.4(5) . . ?
C30 C32 H32 109.6 . . ?
C31 C32 H32 109.6 . . ?
C29 C32 H32 109.6 . . ?
N2 C33 C23 114.3(4) . . ?
N2 C33 H33A 108.7 . . ?
C23 C33 H33A 108.7 . . ?
N2 C33 H33B 108.7 . . ?
C23 C33 H33B 108.7 . . ?
H33A C33 H33B 107.6 . . ?
N3 C34 C25 112.8(4) . . ?
N3 C34 H34A 109.0 . . ?
C25 C34 H34A 109.0 . . ?
N3 C34 H34B 109.0 . . ?
C25 C34 H34B 109.0 . . ?
H34A C34 H34B 107.8 . . ?
O5 C35 N3 125.8(5) . . ?
O5 C35 C36 129.0(5) . . ?
N3 C35 C36 105.2(4) . . ?
C37 C36 C43 122.5(5) . . ?
C37 C36 C35 129.1(5) . . ?
C43 C36 C35 108.3(5) . . ?
C38 C37 C36 114.4(5) . . ?
C38 C37 H37 122.8 . . ?
C36 C37 H37 122.8 . . ?
C37 C38 C41 123.1(5) . . ?
C37 C38 C39 129.3(5) . . ?
C41 C38 C39 107.5(4) . . ?
O6 C39 N4 125.8(5) . . ?
O6 C39 C38 127.6(5) . . ?
N4 C39 C38 106.5(4) . . ?
O7 C40 N4 125.0(5) . . ?
O7 C40 C41 129.0(5) . . ?
N4 C40 C41 105.9(4) . . ?
C42 C41 C38 122.6(5) . . ?
C42 C41 C40 129.4(5) . . ?
C38 C41 C40 108.0(5) . . ?
C41 C42 C43 114.9(5) . . ?
C41 C42 H42 122.5 . . ?
C43 C42 H42 122.5 . . ?
C42 C43 C36 122.5(5) . . ?
C42 C43 C44 130.4(5) . . ?
C36 C43 C44 107.1(5) . . ?
O8 C44 N3 124.4(5) . . ?
O8 C44 C43 128.7(5) . . ?
N3 C44 C43 106.9(4) . . ?
C13 N1 C22 111.2(4) . . ?
C13 N1 C11 124.7(4) . . ?
C22 N1 C11 124.1(4) . . ?
C17 N2 C18 112.0(4) . . ?
C17 N2 C33 125.1(5) . . ?
C18 N2 C33 122.7(4) . . ?
C35 N3 C44 112.0(4) . . ?
C35 N3 C34 125.7(5) . . ?
C44 N3 C34 122.0(4) . . ?
C39 N4 C40 111.5(4) . . ?
C39 N4 C12 123.7(4) . . ?
C40 N4 C12 123.8(4) . . ?
I1 C45 H45A 109.5 . . ?
I1 C45 H45B 109.5 . . ?
H45A C45 H45B 109.5 . . ?
I1 C45 H45C 109.5 . . ?
H45A C45 H45C 109.5 . . ?
H45B C45 H45C 109.5 . . ?
C47 C46 H46A 109.5 . . ?
C47 C46 H46B 109.5 . . ?
H46A C46 H46B 109.5 . . ?
C47 C46 H46C 109.5 . . ?
H46A C46 H46C 109.5 . . ?
H46B C46 H46C 109.5 . . ?
C48 C47 C46 102.3(10) . . ?
C48 C47 H47A 111.3 . . ?
C46 C47 H47A 111.3 . . ?
C48 C47 H47B 111.3 . . ?
C46 C47 H47B 111.3 . . ?
H47A C47 H47B 109.2 . . ?
C47 C48 C48 104.7(12) . 3_776 ?
C47 C48 H48A 110.8 . . ?
C48 C48 H48A 110.8 3_776 . ?
C47 C48 H48B 110.8 . . ?
C48 C48 H48B 110.8 3_776 . ?
H48A C48 H48B 108.9 . . ?
O9 C49 C51 106.9(18) . . ?
O9 C49 C50 129.0(19) . . ?
C51 C49 C50 124.1(16) . . ?
C49 C50 H50A 109.5 . . ?
C49 C50 H50B 109.5 . . ?
H50A C50 H50B 109.5 . . ?
C49 C50 H50C 109.5 . . ?
H50A C50 H50C 109.5 . . ?
H50B C50 H50C 109.5 . . ?
C49 C51 H51A 109.5 . . ?
C49 C51 H51B 109.5 . . ?
H51A C51 H51B 109.5 . . ?
C49 C51 H51C 109.5 . . ?
H51A C51 H51C 109.5 . . ?
H51B C51 H51C 109.5 . . ?
C53 C52 H52A 109.5 . . ?
C53 C52 H52B 109.5 . . ?
H52A C52 H52B 109.5 . . ?
C53 C52 H52C 109.5 . . ?
H52A C52 H52C 109.5 . . ?
H52B C52 H52C 109.5 . . ?
C52 C53 C54 95.5(7) . . ?
C52 C53 H53A 112.6 . . ?
C54 C53 H53A 112.6 . . ?
C52 C53 H53B 112.6 . . ?
C54 C53 H53B 112.6 . . ?
H53A C53 H53B 110.1 . . ?
C54 C54 C53 132.5(10) 3_766 . ?
C54 C54 H54A 104.1 3_766 . ?
C53 C54 H54A 104.1 . . ?
C54 C54 H54B 104.1 3_766 . ?
C53 C54 H54B 104.1 . . ?
H54A C54 H54B 105.5 . . ?

loop_
_geom_bond_atom_site_label_1
_geom_bond_atom_site_label_2
_geom_bond_distance
_geom_bond_site_symmetry_2
_geom_bond_publ_flag
C1 C11 1.538(7) . ?
C1 C2 1.540(6) . ?
C1 C7 1.541(6) . ?
C1 C6 1.543(7) . ?
C2 C3 1.529(7) . ?
C2 H2A 0.9900 . ?
C2 H2B 0.9900 . ?
C3 C12 1.530(7) . ?
C3 C4 1.534(7) . ?
C3 C8 1.542(7) . ?
C4 C5 1.517(7) . ?
C4 H4A 0.9900 . ?
C4 H4B 0.9900 . ?
C5 C9 1.530(8) . ?
C5 C6 1.536(9) . ?
C5 H5 1.0000 . ?
C6 H6A 0.9900 . ?
C6 H6B 0.9900 . ?
C7 C10 1.540(8) . ?
C7 H7A 0.9900 . ?
C7 H7B 0.9900 . ?
C8 C10 1.548(8) . ?
C8 H8A 0.9900 . ?
C8 H8B 0.9900 . ?
C9 C10 1.535(11) . ?
C9 H9A 0.9900 . ?
C9 H9B 0.9900 . ?
C10 H10 1.0000 . ?
C11 N1 1.463(6) . ?
C11 H11A 0.9900 . ?
C11 H11B 0.9900 . ?
C12 N4 1.472(6) . ?
C12 H12A 0.9900 . ?
C12 H12B 0.9900 . ?
C13 O1 1.211(7) . ?
C13 N1 1.399(7) . ?
C13 C14 1.502(7) . ?
C14 C21 1.386(7) . ?
C14 C15 1.389(7) . ?
C15 C16 1.408(7) . ?
C15 H15 0.9500 . ?
C16 C19 1.391(7) . ?
C16 C17 1.495(7) . ?
C17 O2 1.213(8) . ?
C17 N2 1.392(7) . ?
C18 O3 1.203(6) . ?
C18 N2 1.399(6) . ?
C18 C19 1.506(6) . ?
C19 C20 1.409(6) . ?
C20 C21 1.386(6) . ?
C20 H20 0.9500 . ?
C21 C22 1.495(6) . ?
C22 O4 1.218(6) . ?
C22 N1 1.401(7) . ?
C23 C33 1.530(7) . ?
C23 C28 1.534(7) . ?
C23 C29 1.543(7) . ?
C23 C24 1.543(7) . ?
C24 C25 1.549(7) . ?
C24 H24A 0.9900 . ?
C24 H24B 0.9900 . ?
C25 C34 1.539(8) . ?
C25 C30 1.541(7) . ?
C25 C26 1.543(8) . ?
C26 C27 1.550(9) . ?
C26 H26A 0.9900 . ?
C26 H26B 0.9900 . ?
C27 C28 1.531(9) . ?
C27 C31 1.533(9) . ?
C27 H27 1.0000 . ?
C28 H28A 0.9900 . ?
C28 H28B 0.9900 . ?
C29 C32 1.545(9) . ?
C29 H29A 0.9900 . ?
C29 H29B 0.9900 . ?
C30 C32 1.535(9) . ?
C30 H30A 0.9900 . ?
C30 H30B 0.9900 . ?
C31 C32 1.540(11) . ?
C31 H31A 0.9900 . ?
C31 H31B 0.9900 . ?
C32 H32 1.0000 . ?
C33 N2 1.469(6) . ?
C33 H33A 0.9900 . ?
C33 H33B 0.9900 . ?
C34 N3 1.471(6) . ?
C34 H34A 0.9900 . ?
C34 H34B 0.9900 . ?
C35 O5 1.189(7) . ?
C35 N3 1.396(7) . ?
C35 C36 1.506(7) . ?
C36 C37 1.394(7) . ?
C36 C43 1.405(7) . ?
C37 C38 1.380(7) . ?
C37 H37 0.9500 . ?
C38 C41 1.406(7) . ?
C38 C39 1.505(7) . ?
C39 O6 1.203(7) . ?
C39 N4 1.386(6) . ?
C40 O7 1.198(7) . ?
C40 N4 1.419(7) . ?
C40 C41 1.490(8) . ?
C41 C42 1.376(7) . ?
C42 C43 1.390(8) . ?
C42 H42 0.9500 . ?
C43 C44 1.484(7) . ?
C44 O8 1.217(7) . ?
C44 N3 1.397(7) . ?
C45 I1 2.152(7) . ?
C45 H45A 0.9800 . ?
C45 H45B 0.9800 . ?
C45 H45C 0.9800 . ?
C46 C47 1.532(13) . ?
C46 H46A 0.9800 . ?
C46 H46B 0.9800 . ?
C46 H46C 0.9800 . ?
C47 C48 1.511(13) . ?
C47 H47A 0.9900 . ?
C47 H47B 0.9900 . ?
C48 C48 1.74(3) 3_776 ?
C48 H48A 0.9900 . ?
C48 H48B 0.9900 . ?
C49 O9 1.227(16) . ?
C49 C51 1.44(3) . ?
C49 C50 1.62(3) . ?
C50 H50A 0.9800 . ?
C50 H50B 0.9800 . ?
C50 H50C 0.9800 . ?
C51 H51A 0.9800 . ?
C51 H51B 0.9800 . ?
C51 H51C 0.9800 . ?
C52 C53 1.486(10) . ?
C52 H52A 0.9800 . ?
C52 H52B 0.9800 . ?
C52 H52C 0.9800 . ?
C53 C54 1.617(10) . ?
C53 H53A 0.9900 . ?
C53 H53B 0.9900 . ?
C54 C54 1.543(12) 3_766 ?
C54 H54A 0.9900 . ?
C54 H54B 0.9900 . ?

loop_
_geom_torsion_atom_site_label_1
_geom_torsion_atom_site_label_2
_geom_torsion_atom_site_label_3
_geom_torsion_atom_site_label_4
_geom_torsion
_geom_torsion_site_symmetry_1
_geom_torsion_site_symmetry_2
_geom_torsion_site_symmetry_3
_geom_torsion_site_symmetry_4
_geom_torsion_publ_flag
C11 C1 C2 C3 -178.9(4) . . . . ?
C7 C1 C2 C3 -59.9(5) . . . . ?
C6 C1 C2 C3 59.3(5) . . . . ?
C1 C2 C3 C12 178.3(4) . . . . ?
C1 C2 C3 C4 -57.8(5) . . . . ?
C1 C2 C3 C8 60.5(5) . . . . ?
C2 C3 C4 C5 57.9(5) . . . . ?
C12 C3 C4 C5 -178.8(4) . . . . ?
C8 C3 C4 C5 -60.5(6) . . . . ?
C3 C4 C5 C9 61.1(6) . . . . ?
C3 C4 C5 C6 -59.5(6) . . . . ?
C4 C5 C6 C1 60.3(6) . . . . ?
C9 C5 C6 C1 -59.9(6) . . . . ?
C11 C1 C6 C5 178.3(4) . . . . ?
C2 C1 C6 C5 -59.9(5) . . . . ?
C7 C1 C6 C5 58.6(5) . . . . ?
C11 C1 C7 C10 179.9(5) . . . . ?
C2 C1 C7 C10 59.7(6) . . . . ?
C6 C1 C7 C10 -59.1(6) . . . . ?
C2 C3 C8 C10 -60.4(6) . . . . ?
C12 C3 C8 C10 179.6(5) . . . . ?
C4 C3 C8 C10 58.5(6) . . . . ?
C4 C5 C9 C10 -59.3(7) . . . . ?
C6 C5 C9 C10 61.0(7) . . . . ?
C5 C9 C10 C7 -60.5(6) . . . . ?
C5 C9 C10 C8 58.8(7) . . . . ?
C1 C7 C10 C9 59.8(6) . . . . ?
C1 C7 C10 C8 -60.6(6) . . . . ?
C3 C8 C10 C9 -58.8(6) . . . . ?
C3 C8 C10 C7 60.7(6) . . . . ?
C2 C1 C11 N1 -51.4(5) . . . . ?
C7 C1 C11 N1 -170.4(4) . . . . ?
C6 C1 C11 N1 69.3(5) . . . . ?
C2 C3 C12 N4 54.4(6) . . . . ?
C4 C3 C12 N4 -68.1(6) . . . . ?
C8 C3 C12 N4 172.9(4) . . . . ?
O1 C13 C14 C21 -176.4(6) . . . . ?
N1 C13 C14 C21 1.8(6) . . . . ?
O1 C13 C14 C15 3.6(10) . . . . ?
N1 C13 C14 C15 -178.3(5) . . . . ?
C21 C14 C15 C16 -1.7(8) . . . . ?
C13 C14 C15 C16 178.4(5) . . . . ?
C14 C15 C16 C19 0.6(7) . . . . ?
C14 C15 C16 C17 -178.2(5) . . . . ?
C19 C16 C17 O2 178.1(6) . . . . ?
C15 C16 C17 O2 -2.9(10) . . . . ?
C19 C16 C17 N2 -0.6(6) . . . . ?
C15 C16 C17 N2 178.3(5) . . . . ?
C15 C16 C19 C20 0.7(8) . . . . ?
C17 C16 C19 C20 179.8(5) . . . . ?
C15 C16 C19 C18 179.3(4) . . . . ?
C17 C16 C19 C18 -1.6(6) . . . . ?
O3 C18 C19 C16 -176.5(5) . . . . ?
N2 C18 C19 C16 3.2(5) . . . . ?
O3 C18 C19 C20 2.0(8) . . . . ?
N2 C18 C19 C20 -178.2(5) . . . . ?
C16 C19 C20 C21 -0.9(7) . . . . ?
C18 C19 C20 C21 -179.2(4) . . . . ?
C19 C20 C21 C14 -0.2(7) . . . . ?
C19 C20 C21 C22 -179.2(5) . . . . ?
C15 C14 C21 C20 1.6(9) . . . . ?
C13 C14 C21 C20 -178.4(5) . . . . ?
C15 C14 C21 C22 -179.3(5) . . . . ?
C13 C14 C21 C22 0.7(6) . . . . ?
C20 C21 C22 O4 -5.2(9) . . . . ?
C14 C21 C22 O4 175.7(5) . . . . ?
C20 C21 C22 N1 176.2(5) . . . . ?
C14 C21 C22 N1 -2.9(6) . . . . ?
C33 C23 C24 C25 178.3(4) . . . . ?
C28 C23 C24 C25 -58.6(5) . . . . ?
C29 C23 C24 C25 61.1(6) . . . . ?
C23 C24 C25 C34 -178.6(4) . . . . ?
C23 C24 C25 C30 -59.7(5) . . . . ?
C23 C24 C25 C26 58.1(5) . . . . ?
C34 C25 C26 C27 176.5(4) . . . . ?
C30 C25 C26 C27 57.4(6) . . . . ?
C24 C25 C26 C27 -60.2(6) . . . . ?
C25 C26 C27 C28 61.2(6) . . . . ?
C25 C26 C27 C31 -58.1(7) . . . . ?
C31 C27 C28 C23 59.0(6) . . . . ?
C26 C27 C28 C23 -60.0(6) . . . . ?
C33 C23 C28 C27 -177.2(5) . . . . ?
C29 C23 C28 C27 -59.2(6) . . . . ?
C24 C23 C28 C27 59.8(6) . . . . ?
C33 C23 C29 C32 179.7(5) . . . . ?
C28 C23 C29 C32 59.2(6) . . . . ?
C24 C23 C29 C32 -60.8(6) . . . . ?
C34 C25 C30 C32 179.9(5) . . . . ?
C26 C25 C30 C32 -58.7(6) . . . . ?
C24 C25 C30 C32 58.7(6) . . . . ?
C28 C27 C31 C32 -59.0(7) . . . . ?
C26 C27 C31 C32 59.0(8) . . . . ?
C25 C30 C32 C31 60.3(6) . . . . ?
C25 C30 C32 C29 -59.4(7) . . . . ?
C27 C31 C32 C30 -60.3(7) . . . . ?
C27 C31 C32 C29 59.4(7) . . . . ?
C23 C29 C32 C30 60.1(6) . . . . ?
C23 C29 C32 C31 -59.4(6) . . . . ?
C28 C23 C33 N2 -67.7(6) . . . . ?
C29 C23 C33 N2 172.7(4) . . . . ?
C24 C23 C33 N2 54.8(6) . . . . ?
C30 C25 C34 N3 -171.7(5) . . . . ?
C26 C25 C34 N3 68.6(6) . . . . ?
C24 C25 C34 N3 -52.5(6) . . . . ?
O5 C35 C36 C37 4.1(9) . . . . ?
N3 C35 C36 C37 -174.1(5) . . . . ?
O5 C35 C36 C43 -178.5(5) . . . . ?
N3 C35 C36 C43 3.3(5) . . . . ?
C43 C36 C37 C38 0.2(7) . . . . ?
C35 C36 C37 C38 177.3(4) . . . . ?
C36 C37 C38 C41 -0.6(7) . . . . ?
C36 C37 C38 C39 -177.8(4) . . . . ?
C37 C38 C39 O6 -2.7(8) . . . . ?
C41 C38 C39 O6 179.8(5) . . . . ?
C37 C38 C39 N4 174.8(5) . . . . ?
C41 C38 C39 N4 -2.7(5) . . . . ?
C37 C38 C41 C42 1.0(8) . . . . ?
C39 C38 C41 C42 178.7(4) . . . . ?
C37 C38 C41 C40 -179.5(4) . . . . ?
C39 C38 C41 C40 -1.9(5) . . . . ?
O7 C40 C41 C42 5.7(9) . . . . ?
N4 C40 C41 C42 -175.0(5) . . . . ?
O7 C40 C41 C38 -173.7(6) . . . . ?
N4 C40 C41 C38 5.7(5) . . . . ?
C38 C41 C42 C43 -0.8(7) . . . . ?
C40 C41 C42 C43 179.9(5) . . . . ?
C41 C42 C43 C36 0.3(7) . . . . ?
C41 C42 C43 C44 -177.9(5) . . . . ?
C37 C36 C43 C42 0.0(8) . . . . ?
C35 C36 C43 C42 -177.7(5) . . . . ?
C37 C36 C43 C44 178.5(4) . . . . ?
C35 C36 C43 C44 0.9(5) . . . . ?
C42 C43 C44 O8 -8.1(9) . . . . ?
C36 C43 C44 O8 173.4(5) . . . . ?
C42 C43 C44 N3 173.6(5) . . . . ?
C36 C43 C44 N3 -4.8(5) . . . . ?
O1 C13 N1 C22 174.5(5) . . . . ?
C14 C13 N1 C22 -3.7(6) . . . . ?
O1 C13 N1 C11 -5.8(8) . . . . ?
C14 C13 N1 C11 176.0(4) . . . . ?
O4 C22 N1 C13 -174.6(5) . . . . ?
C21 C22 N1 C13 4.1(5) . . . . ?
O4 C22 N1 C11 5.7(8) . . . . ?
C21 C22 N1 C11 -175.6(4) . . . . ?
C1 C11 N1 C13 -87.5(6) . . . . ?
C1 C11 N1 C22 92.2(6) . . . . ?
O2 C17 N2 C18 -176.0(5) . . . . ?
C16 C17 N2 C18 2.8(6) . . . . ?
O2 C17 N2 C33 -0.5(9) . . . . ?
C16 C17 N2 C33 178.2(5) . . . . ?
O3 C18 N2 C17 176.0(5) . . . . ?
C19 C18 N2 C17 -3.8(6) . . . . ?
O3 C18 N2 C33 0.4(8) . . . . ?
C19 C18 N2 C33 -179.3(4) . . . . ?
C23 C33 N2 C17 88.5(6) . . . . ?
C23 C33 N2 C18 -96.5(6) . . . . ?
O5 C35 N3 C44 175.1(5) . . . . ?
C36 C35 N3 C44 -6.6(5) . . . . ?
O5 C35 N3 C34 0.9(8) . . . . ?
C36 C35 N3 C34 179.2(4) . . . . ?
O8 C44 N3 C35 -171.1(5) . . . . ?
C43 C44 N3 C35 7.3(6) . . . . ?
O8 C44 N3 C34 3.4(8) . . . . ?
C43 C44 N3 C34 -178.3(4) . . . . ?
C25 C34 N3 C35 -90.1(6) . . . . ?
C25 C34 N3 C44 96.2(6) . . . . ?
O6 C39 N4 C40 -175.9(5) . . . . ?
C38 C39 N4 C40 6.5(5) . . . . ?
O6 C39 N4 C12 -6.7(8) . . . . ?
C38 C39 N4 C12 175.7(4) . . . . ?
O7 C40 N4 C39 171.8(5) . . . . ?
C41 C40 N4 C39 -7.6(6) . . . . ?
O7 C40 N4 C12 2.6(8) . . . . ?
C41 C40 N4 C12 -176.8(4) . . . . ?
C3 C12 N4 C39 90.3(6) . . . . ?
C3 C12 N4 C40 -101.8(6) . . . . ?
C46 C47 C48 C48 177.9(13) . . . 3_776 ?
C52 C53 C54 C54 -158.6(14) . . . 3_766 ?
